data_8100737
loop_
_publ_author_name
'Zheng, Chong'
'Li, Shoujian'
'Mattausch, Hansj\"urgen'
'Simon, Arndt'

_publ_section_title
;
Crystal structure of pentalanthanum bromotriindate, La~5~In~3~Br
;
_journal_issue 3
_journal_name_full 'Zeitschrift f\"ur Kristallographie - New Crystal Structures'
_journal_page_first 321
_journal_page_last 322
_journal_volume 217
_journal_year 2002
_chemical_formula_moiety 'La5 In3 Br '
_chemical_formula_sum 'Br In3 La5'
_chemical_formula_weight 1118.92
_space_group_IT_number 193
_symmetry_cell_setting hexagonal
_symmetry_space_group_name_Hall '-P 6c 2'
_symmetry_space_group_name_H-M 'P 63/m c m'
_cell_angle_alpha 90.00
_cell_angle_beta 90.00
_cell_angle_gamma 120.00
_cell_formula_units_Z 2
_cell_length_a 9.828(2)
_cell_length_b 9.828(2)
_cell_length_c 6.829(3)
_cell_measurement_temperature 293(2)
_cell_volume 571.2(3)
_diffrn_ambient_temperature 293(2)
_exptl_crystal_density_diffrn 6.506
_cod_original_formula_sum 'Br1 In3 La5'
_cod_database_code 8100737

loop_
_symmetry_equiv_pos_as_xyz
'x, y, z'
'-x, -y, z+1/2'
'-y, x-y, z'
'-x+y, -x, z'
'x-y, x, z+1/2'
'y, -x+y, z+1/2'
'x-y, -y, -z+1/2'
'-x, -x+y, -z+1/2'
'y, x, -z+1/2'
'-y, -x, -z'
'x, x-y, -z'
'-x+y, y, -z'
'-x, -y, -z'
'x, y, -z-1/2'
'y, -x+y, -z'
'x-y, x, -z'
'-x+y, -x, -z-1/2'
'-y, x-y, -z-1/2'
'-x+y, y, z-1/2'
'x, x-y, z-1/2'
'-y, -x, z-1/2'
'y, x, z'
'-x, -x+y, z'
'x-y, -y, z'

loop_
_atom_site_label
_atom_site_type_symbol
_atom_site_fract_x
_atom_site_fract_y
_atom_site_fract_z
_atom_site_U_iso_or_equiv
_atom_site_adp_type
_atom_site_occupancy
_atom_site_symmetry_multiplicity
_atom_site_calc_flag
_atom_site_refinement_flags
_atom_site_disorder_assembly
_atom_site_disorder_group
La1 La 0.26636(14) 0.0000 0.2500 0.0336(6) Uani 1 6 d S . .
La2 La 0.3333 0.6667 0.0000 0.0386(6) Uani 1 4 d S . .
In In 0.39269(19) 0.39269(19) 0.2500 0.0503(8) Uani 1 6 d S . .
Br Br 0.0000 0.0000 0.0000 0.0343(11) Uani 1 2 d S . .

loop_
_atom_site_aniso_label
_atom_site_aniso_U_11
_atom_site_aniso_U_22
_atom_site_aniso_U_33
_atom_site_aniso_U_23
_atom_site_aniso_U_13
_atom_site_aniso_U_12
La1 0.0174(6) 0.0155(8) 0.0673(12) 0.000 0.000 0.0077(4)
La2 0.0490(8) 0.0490(8) 0.0177(9) 0.000 0.000 0.0245(4)
In 0.0180(7) 0.0180(7) 0.116(2) 0.000 0.000 0.0096(7)
Br 0.0185(11) 0.0185(11) 0.066(3) 0.000 0.000 0.0092(6)

loop_
_geom_bond_atom_site_label_1
_geom_bond_atom_site_label_2
_geom_bond_distance
_geom_bond_site_symmetry_2
_geom_bond_publ_flag
La1 Br 3.1252(13) . ?
La1 Br 3.1252(13) 2 ?
La1 In 3.351(2) 3_655 ?
La1 In 3.4123(16) 4 ?
La1 In 3.4123(16) . ?
La1 In 3.6331(18) 15_556 ?
La1 In 3.6331(18) 15 ?
La1 La2 4.0294(12) 2_665 ?
La1 La2 4.0294(12) 13_665 ?
La1 La2 4.0294(12) 1_545 ?
La1 La2 4.0294(12) 14_546 ?
La2 La2 3.4144(17) 14_556 ?
La2 La2 3.4144(17) 14 ?
La2 In 3.4750(9) 16 ?
La2 In 3.4750(9) 3_665 ?
La2 In 3.4750(9) 4_565 ?
La2 In 3.4750(9) 15_565 ?
La2 In 3.4750(9) . ?
La2 In 3.4750(9) 13_665 ?
La2 La1 4.0294(12) 15_565 ?
La2 La1 4.0294(12) 1_565 ?
La2 La1 4.0294(12) 13_665 ?
La2 La1 4.0294(12) 3 ?
In La1 3.351(2) 4_665 ?
In La1 3.4123(16) 3 ?
In La2 3.4749(9) 14_556 ?
In La2 3.4749(9) 2_665 ?
In La2 3.4749(9) 13_665 ?
In La1 3.6331(18) 16 ?
In La1 3.6331(18) 16_556 ?
Br La1 3.1252(13) 15 ?
Br La1 3.1252(13) 3 ?
Br La1 3.1252(13) 13 ?
Br La1 3.1252(13) 16 ?
Br La1 3.1252(13) 4 ?
